data_2011823
loop_
_publ_author_name
'Chantrapromma, Suchada'
'Razak, Ibrahim Abdul'
'Fun, Hoong-Kun'
'Karalai, Chatchanok'
'Zhang, Hao'
'Xie, Fu-Xin'
'Tian, Yu-Peng'
'Ma, Wen'
'Zhang, Yin-Han'
'Ni, Shi-Sheng'

_publ_section_title
;
 Bis[2,2'-ethylenedioxydibenzaldehyde bis(thiocarbohydrazide)]
 tris(pyridine) solvate
;
_journal_issue 3
_journal_name_full 'Acta Crystallographica Section C'
_journal_page_first 289
_journal_page_last 290
_journal_paper_doi 10.1107/S0108270100017972
_journal_volume 57
_journal_year 2001
_chemical_formula_moiety 'C34 H32 N8 O4 S2, 3C5 H5 N'
_chemical_formula_sum 'C49 H47 N11 O4 S2'
_chemical_formula_weight 918.10
_chemical_name_systematic
;
Bis[2,2'-ethylenedioxydibenzaldehyde bis(thiocarbohydrazide)] tripyridine
;
_space_group_IT_number 14
_symmetry_cell_setting monoclinic
_symmetry_space_group_name_Hall '-P 2ybc'
_symmetry_space_group_name_H-M 'P 1 21/c 1'
_audit_creation_method SHELXL97
_cell_angle_alpha 90
_cell_angle_beta 117.1680(10)
_cell_angle_gamma 90
_cell_formula_units_Z 4
_cell_length_a 12.1752(2)
_cell_length_b 22.20290(10)
_cell_length_c 19.8479(4)
_cell_measurement_reflns_used 5918
_cell_measurement_temperature 293(2)
_cell_measurement_theta_max 33.11
_cell_measurement_theta_min 2.77
_cell_volume 4773.42(13)
_computing_cell_refinement 'SAINT (Siemens, 1996)'
_computing_data_collection 'SMART (Siemens, 1996)'
_computing_data_reduction SAINT
_computing_molecular_graphics SHELXTL
_computing_publication_material 'SHELXTL and PLATON (Spek, 1990)'
_computing_structure_refinement SHELXTL
_computing_structure_solution 'SHELXTL (Sheldrick, 1997)'
_diffrn_ambient_temperature 293(2)
_diffrn_detector_area_resol_mean 8.33
_diffrn_measured_fraction_theta_full .995
_diffrn_measured_fraction_theta_max .995
_diffrn_measurement_device_type 'Siemens SMART CCD area-detector'
_diffrn_measurement_method '\w scans'
_diffrn_radiation_monochromator graphite
_diffrn_radiation_source 'fine-focus sealed tube'
_diffrn_radiation_type MoK\a
_diffrn_radiation_wavelength .71073
_diffrn_reflns_av_R_equivalents .043
_diffrn_reflns_av_sigmaI/netI .060
_diffrn_reflns_limit_h_max 15
_diffrn_reflns_limit_h_min -14
_diffrn_reflns_limit_k_max 23
_diffrn_reflns_limit_k_min -28
_diffrn_reflns_limit_l_max 23
_diffrn_reflns_limit_l_min -25
_diffrn_reflns_number 30445
_diffrn_reflns_theta_full 27.50
_diffrn_reflns_theta_max 27.50
_diffrn_reflns_theta_min 2.77
_diffrn_standards_decay_% negligible
_exptl_absorpt_coefficient_mu .168
_exptl_absorpt_correction_T_max .955
_exptl_absorpt_correction_T_min .941
_exptl_absorpt_correction_type empirical
_exptl_absorpt_process_details '(SADABS; Sheldrick, 1996)'
_exptl_crystal_colour yellow
_exptl_crystal_density_diffrn 1.278
_exptl_crystal_density_method 'not measured'
_exptl_crystal_description block
_exptl_crystal_F_000 1928
_exptl_crystal_size_max .37
_exptl_crystal_size_mid .33
_exptl_crystal_size_min .28
_refine_diff_density_max .46
_refine_diff_density_min -.49
_refine_ls_extinction_method none
_refine_ls_goodness_of_fit_ref 1.051
_refine_ls_hydrogen_treatment constr
_refine_ls_matrix_type full
_refine_ls_number_parameters 593
_refine_ls_number_reflns 10907
_refine_ls_number_restraints 9
_refine_ls_restrained_S_all 1.057
_refine_ls_R_factor_all .135
_refine_ls_R_factor_gt .068
_refine_ls_shift/su_max <0.001
_refine_ls_shift/su_mean .000
_refine_ls_structure_factor_coef Fsqd
_refine_ls_weighting_details 'calc w = 1/[\s^2^(Fo^2^)+(0.0460P)^2^+2.8579P] where P=(Fo^2^+2Fc^2^)/3'
_refine_ls_weighting_scheme calc
_refine_ls_wR_factor_ref .166
_reflns_number_gt 5918
_reflns_number_total 10907
_reflns_threshold_expression I>2\s(I)
_cod_data_source_file sk1435.cif
_cod_data_source_block I
_cod_original_sg_symbol_H-M 'P 21/c'
_cod_database_code 2011823
_cod_database_fobs_code 2011823

loop_
_symmetry_equiv_pos_as_xyz
'x, y, z'
'-x, y+1/2, -z+1/2'
'-x, -y, -z'
'x, -y-1/2, z-1/2'

loop_
_atom_site_label
_atom_site_fract_x
_atom_site_fract_y
_atom_site_fract_z
_atom_site_U_iso_or_equiv
_atom_site_adp_type
_atom_site_calc_flag
_atom_site_refinement_flags
_atom_site_occupancy
_atom_site_disorder_assembly
_atom_site_disorder_group
_atom_site_type_symbol
S1 .04919(7) .67961(4) .17047(4) .0621(2) Uani d . 1 . . S
S2 .38483(9) .58139(4) .14943(5) .0730(3) Uani d . 1 . . S
O1 -.0180(2) .43136(10) .36967(13) .0728(6) Uani d . 1 . . O
O2 .01687(18) .39170(10) .24825(12) .0658(6) Uani d . 1 . . O
O3 .7069(3) .70860(14) .52167(18) .1176(11) Uani d D 1 . . O
O4A .5806(7) .7983(6) .4807(5) .097(3) Uani d PD .44 A 1 O
O4B .5355(6) .8100(5) .4816(3) .097(3) Uani d PD .56 A 2 O
N1 .0782(2) .60680(11) .28071(13) .0532(6) Uani d . 1 . . N
H1A .0177 .5870 .2465 .064 Uiso calc R 1 . . H
N2 .1309(2) .58616(11) .35436(13) .0533(6) Uani d . 1 . . N
N3 .2141(2) .68502(10) .31799(13) .0519(6) Uani d . 1 . . N
H3A .2409 .6722 .3637 .062 Uiso calc R 1 . . H
N4 .2681(2) .73424(11) .30285(13) .0505(6) Uani d . 1 A . N
N5 .2240(2) .50083(11) .19091(13) .0509(6) Uani d . 1 . . N
N6 .3069(2) .53812(11) .24661(13) .0527(6) Uani d . 1 . . N
H6A .3119 .5375 .2913 .063 Uiso calc R 1 . . H
N7 .4556(2) .60969(11) .29171(13) .0567(6) Uani d . 1 . . N
H7A .4979 .6382 .2855 .068 Uiso calc R 1 . . H
N8 .4655(2) .59938(11) .36251(13) .0520(6) Uani d . 1 . . N
C1 .1186(2) .65706(13) .26042(15) .0460(6) Uani d . 1 . . C
C2 .0815(3) .53824(14) .36357(17) .0548(7) Uani d . 1 . . C
H2B .0166 .5212 .3213 .066 Uiso calc R 1 . . H
C3 .1212(3) .50868(14) .43656(17) .0547(7) Uani d . 1 . . C
C4 .2079(3) .53332(17) .50498(19) .0728(9) Uani d . 1 . . C
H4B .2430 .5706 .5053 .087 Uiso calc R 1 . . H
C5 .2419(4) .5028(2) .5721(2) .0859(11) Uani d . 1 . . C
H5B .2988 .5198 .6175 .103 Uiso calc R 1 . . H
C6 .1917(4) .4473(2) .5720(2) .0848(11) Uani d . 1 . . C
H6B .2160 .4266 .6174 .102 Uiso calc R 1 . . H
C7 .1059(3) .42210(17) .5054(2) .0775(10) Uani d . 1 . . C
H7B .0717 .3847 .5058 .093 Uiso calc R 1 . . H
C8 .0706(3) .45245(15) .43812(18) .0593(8) Uani d . 1 . . C
C9 -.0163(3) .36919(15) .3533(2) .0730(10) Uani d . 1 . . C
H9A -.0662 .3466 .3710 .088 Uiso calc R 1 . . H
H9B .0676 .3539 .3787 .088 Uiso calc R 1 . . H
C10 -.0664(3) .36210(15) .27001(19) .0682(9) Uani d . 1 . . C
H10A -.0729 .3197 .2567 .082 Uiso calc R 1 . . H
H10B -.1478 .3801 .2442 .082 Uiso calc R 1 . . H
C11 -.0108(3) .39220(13) .17310(17) .0533(7) Uani d . 1 . . C
C12 -.1066(3) .35894(14) .1176(2) .0648(9) Uani d . 1 . . C
H12A -.1571 .3352 .1305 .078 Uiso calc R 1 . . H
C13 -.1262(3) .36126(16) .0441(2) .0763(10) Uani d . 1 . . C
H13A -.1911 .3395 .0073 .092 Uiso calc R 1 . . H
C14 -.0522(3) .39498(17) .0234(2) .0768(10) Uani d . 1 . . C
H14A -.0648 .3950 -.0265 .092 Uiso calc R 1 . . H
C15 .0419(3) .42911(15) .07811(17) .0640(8) Uani d . 1 . . C
H15A .0920 .4525 .0644 .077 Uiso calc R 1 . . H
C16 .0625(2) .42887(12) .15315(16) .0487(7) Uani d . 1 . . C
C17 .1554(2) .46877(12) .20940(16) .0481(7) Uani d . 1 . . C
H17A .1640 .4706 .2584 .058 Uiso calc R 1 . . H
C18 .3800(3) .57547(13) .23124(16) .0500(7) Uani d . 1 . . C
C19 .5452(3) .63225(14) .41509(16) .0563(8) Uani d . 1 . . C
H19A .5875 .6613 .4023 .068 Uiso calc R 1 . . H
C20 .5720(3) .62590(17) .49349(18) .0644(9) Uani d . 1 . . C
C21 .5175(4) .5820(2) .5174(2) .1002(11) Uani d . 1 . . C
H21A .4610 .5559 .4819 .120 Uiso calc R 1 . . H
C22 .5449(4) .5756(2) .5937(3) .1068(15) Uani d . 1 . . C
H22A .5082 .5453 .6089 .128 Uiso calc R 1 A . H
C23 .6269(4) .6150(3) .6454(2) .1002(11) Uani d . 1 . . C
H23A .6449 .6115 .6961 .120 Uiso calc R 1 . . H
C24 .6819(3) .6585(2) .6244(2) .1011(11) Uani d . 1 . . C
H24A .7385 .6840 .6609 .121 Uiso calc R 1 A . H
C25 .6549(3) .6660(2) .5481(2) .1011(11) Uani d D 1 . . C
C26A .7342(9) .7540(3) .5787(4) .092(2) Uani d PD .44 A 1 C
H26A .8189 .7523 .6181 .110 Uiso calc PR .44 A 1 H
H26B .6779 .7532 .6009 .110 Uiso calc PR .44 A 1 H
C27A .7115(8) .8045(5) .5273(5) .092(2) Uani d PD .44 A 1 C
H27A .7323 .8426 .5541 .110 Uiso calc PR .44 A 1 H
H27B .7567 .8004 .4980 .110 Uiso calc PR .44 A 1 H
C26B .7447(7) .7705(3) .5477(5) .0931(18) Uani d PD .56 A 2 C
H26C .8150 .7690 .5976 .112 Uiso calc PR .56 A 2 H
H26D .7720 .7895 .5139 .112 Uiso calc PR .56 A 2 H
C27B .6494(6) .8085(3) .5517(4) .0931(18) Uani d PD .56 A 2 C
H27C .6320 .7937 .5918 .112 Uiso calc PR .56 A 2 H
H27D .6809 .8492 .5648 .112 Uiso calc PR .56 A 2 H
C28 .5314(3) .83009(15) .41413(19) .0717(9) Uani d D 1 . . C
C29 .5997(4) .87649(18) .4058(3) .0921(13) Uani d . 1 A . C
H29A .6679 .8913 .4480 .111 Uiso calc R 1 . . H
C30 .5680(4) .90064(19) .3365(3) .0947(14) Uani d . 1 . . C
H30A .6148 .9318 .3316 .114 Uiso calc R 1 A . H
C31 .4671(4) .87926(19) .2734(3) .0898(12) Uani d . 1 A . C
H31A .4457 .8959 .2260 .108 Uiso calc R 1 . . H
C32 .3980(3) .83291(15) .28104(19) .0663(9) Uani d . 1 . . C
H32A .3293 .8188 .2385 .080 Uiso calc R 1 A . H
C33 .4291(3) .80737(13) .35059(17) .0506(7) Uani d . 1 A . C
C34 .3612(3) .75629(13) .35959(16) .0514(7) Uani d . 1 . . C
H34A .3863 .7396 .4074 .062 Uiso calc R 1 A . H
N9 .8541(2) .54179(12) .16849(15) .0652(7) Uani d . 1 . . N
C35 .7659(4) .51624(18) .1801(2) .0834(11) Uani d . 1 . . C
H35A .7690 .5199 .2276 .100 Uiso calc R 1 . . H
C36 .6686(4) .4840(2) .1242(3) .1008(14) Uani d . 1 . . C
H36A .6072 .4671 .1337 .121 Uiso calc R 1 . . H
C37 .6665(4) .4781(2) .0549(3) .0974(14) Uani d . 1 . . C
H37A .6037 .4562 .0167 .117 Uiso calc R 1 . . H
C38 .7556(4) .50391(16) .0422(2) .0792(11) Uani d . 1 . . C
H38A .7553 .5005 -.0046 .095 Uiso calc R 1 . . H
C39 .8458(3) .53512(15) .0999(2) .0680(9) Uani d . 1 . . C
H39A .9064 .5532 .0905 .082 Uiso calc R 1 . . H
N10 .2669(3) .69707(14) .48367(16) .0742(8) Uani d . 1 . . N
C40 .3624(4) .71843(18) .5426(2) .0803(11) Uani d . 1 . . C
H40A .4392 .7155 .5435 .096 Uiso calc R 1 . . H
C41 .3565(4) .74533(19) .6041(2) .0882(12) Uani d . 1 . . C
H41A .4278 .7598 .6445 .106 Uiso calc R 1 . . H
C42 .2473(5) .7501(2) .6045(2) .0892(12) Uani d . 1 . . C
H42A .2407 .7681 .6448 .107 Uiso calc R 1 . . H
C43 .1442(4) .72752(18) .5428(3) .0891(12) Uani d . 1 . . C
H43A .0666 .7300 .5409 .107 Uiso calc R 1 . . H
C44 .1583(4) .70119(17) .4842(2) .0802(10) Uani d . 1 . . C
H44A .0889 .6857 .4433 .096 Uiso calc R 1 . . H
N11 .6473(2) .69264(13) .28693(16) .0697(8) Uani d . 1 . . N
C45 .7047(4) .74042(18) .3280(2) .0863(12) Uani d . 1 . . C
H45A .6680 .7609 .3534 .104 Uiso calc R 1 . . H
C46 .8160(4) .76124(19) .3349(2) .0896(12) Uani d . 1 . . C
H46A .8537 .7949 .3644 .108 Uiso calc R 1 . . H
C47 .8693(3) .7315(2) .2978(2) .0830(11) Uani d . 1 . . C
H47A .9449 .7441 .3018 .100 Uiso calc R 1 . . H
C48 .8110(3) .68309(18) .2547(2) .0727(10) Uani d . 1 . . C
H48A .8452 .6624 .2281 .087 Uiso calc R 1 . . H
C49 .7014(3) .66525(16) .25110(18) .0651(9) Uani d . 1 . . C
H49A .6625 .6318 .2216 .078 Uiso calc R 1 . . H

loop_
_atom_site_aniso_label
_atom_site_aniso_U_11
_atom_site_aniso_U_22
_atom_site_aniso_U_33
_atom_site_aniso_U_12
_atom_site_aniso_U_13
_atom_site_aniso_U_23
S1 .0543(4) .0684(5) .0546(4) -.0071(4) .0171(4) .0092(4)
S2 .0896(6) .0779(6) .0559(5) -.0260(5) .0371(5) -.0124(4)
O1 .0793(15) .0570(15) .0708(15) -.0063(12) .0245(13) .0026(12)
O2 .0535(12) .0740(15) .0630(13) -.0230(11) .0207(10) -.0023(11)
O3 .0799(19) .129(3) .129(2) -.0426(18) .0346(18) -.073(2)
O4A .087(5) .079(4) .0673(18) -.003(4) -.016(3) -.0028(19)
O4B .087(5) .079(4) .0673(18) -.003(4) -.016(3) -.0028(19)
N1 .0459(13) .0503(15) .0543(14) -.0067(11) .0149(11) .0054(12)
N2 .0492(14) .0526(15) .0531(14) -.0009(12) .0190(11) .0060(12)
N3 .0501(13) .0498(15) .0510(13) -.0058(11) .0189(11) .0063(11)
N4 .0455(13) .0468(14) .0571(14) -.0038(11) .0216(12) .0010(12)
N5 .0450(13) .0482(14) .0532(14) -.0077(11) .0171(11) -.0101(11)
N6 .0508(14) .0569(15) .0488(13) -.0154(12) .0213(11) -.0098(12)
N7 .0621(15) .0569(16) .0553(15) -.0216(12) .0303(12) -.0125(12)
N8 .0509(14) .0565(15) .0502(14) -.0094(12) .0245(12) -.0103(12)
C1 .0372(14) .0451(16) .0557(17) .0023(12) .0211(13) .0024(13)
C2 .0500(17) .0523(19) .0585(18) -.0045(14) .0216(14) .0037(15)
C3 .0504(17) .0553(19) .0582(18) .0024(14) .0245(15) .0052(15)
C4 .069(2) .072(2) .066(2) -.0048(18) .0211(18) .0029(19)
C5 .087(3) .100(3) .055(2) .000(2) .0179(19) .003(2)
C6 .095(3) .098(3) .064(2) .013(2) .038(2) .028(2)
C7 .087(3) .076(3) .076(2) -.003(2) .042(2) .018(2)
C8 .0583(19) .060(2) .064(2) .0051(16) .0310(16) .0096(16)
C9 .088(2) .048(2) .086(3) -.0155(17) .042(2) .0104(18)
C10 .070(2) .0492(19) .082(2) -.0197(16) .0325(18) -.0020(17)
C11 .0470(16) .0446(17) .0592(19) .0000(13) .0165(14) -.0050(14)
C12 .0521(18) .0489(19) .079(2) -.0098(15) .0177(16) -.0113(17)
C13 .072(2) .063(2) .073(2) -.0147(18) .0150(19) -.0279(19)
C14 .078(2) .078(3) .062(2) -.008(2) .0219(19) -.0232(19)
C15 .063(2) .065(2) .059(2) -.0064(16) .0241(16) -.0103(16)
C16 .0394(14) .0426(16) .0573(17) -.0002(12) .0161(13) -.0069(13)
C17 .0421(15) .0474(17) .0526(16) -.0009(13) .0197(13) -.0052(13)
C18 .0485(16) .0462(17) .0531(17) -.0058(13) .0213(13) -.0067(14)
C19 .0501(17) .062(2) .0596(19) -.0103(15) .0273(15) -.0141(16)
C20 .0495(17) .089(3) .0545(19) .0024(17) .0240(15) -.0120(18)
C21 .084(2) .153(3) .0590(16) .036(2) .0285(15) .0072(19)
C22 .103(3) .139(4) .090(3) .032(3) .054(3) .025(3)
C23 .084(2) .153(3) .0590(16) .036(2) .0285(15) .0072(19)
C24 .0541(15) .160(3) .0641(15) .0115(18) .0051(13) -.043(2)
C25 .0541(15) .160(3) .0641(15) .0115(18) .0051(13) -.043(2)
C26A .074(4) .089(5) .070(5) -.038(4) -.004(3) -.017(4)
C27A .074(4) .089(5) .070(5) -.038(4) -.004(3) -.017(4)
C26B .092(4) .083(4) .076(4) -.035(3) .014(3) -.025(3)
C27B .092(4) .083(4) .076(4) -.035(3) .014(3) -.025(3)
C28 .066(2) .055(2) .078(2) -.0124(17) .0193(18) -.0151(18)
C29 .072(2) .066(3) .121(4) -.019(2) .029(2) -.030(3)
C30 .092(3) .063(3) .155(4) -.028(2) .078(3) -.028(3)
C31 .110(3) .081(3) .103(3) -.019(2) .070(3) .001(2)
C32 .068(2) .069(2) .068(2) -.0140(17) .0366(17) -.0064(18)
C33 .0470(16) .0460(17) .0605(18) -.0023(13) .0260(14) -.0089(14)
C34 .0494(16) .0523(18) .0490(16) .0008(14) .0192(14) .0003(14)
N9 .0627(17) .0598(17) .0654(18) -.0071(13) .0227(14) -.0041(14)
C35 .085(3) .081(3) .089(3) -.003(2) .043(2) -.006(2)
C36 .068(3) .090(3) .140(4) -.021(2) .044(3) -.004(3)
C37 .076(3) .081(3) .094(3) -.001(2) .003(2) -.012(3)
C38 .089(3) .059(2) .068(2) .014(2) .017(2) .0007(18)
C39 .071(2) .054(2) .070(2) .0071(17) .0242(18) .0055(17)
N10 .079(2) .080(2) .0663(18) .0029(16) .0360(17) -.0070(16)
C40 .075(2) .101(3) .064(2) .020(2) .031(2) .000(2)
C41 .099(3) .095(3) .055(2) .017(2) .021(2) .002(2)
C42 .120(4) .093(3) .073(3) .038(3) .061(3) .022(2)
C43 .102(3) .081(3) .114(3) .022(2) .075(3) .034(3)
C44 .089(3) .071(3) .086(3) -.004(2) .045(2) .006(2)
N11 .0665(17) .072(2) .0841(19) -.0186(15) .0462(16) -.0158(16)
C45 .095(3) .080(3) .110(3) -.017(2) .070(3) -.030(2)
C46 .092(3) .076(3) .106(3) -.032(2) .050(3) -.022(2)
C47 .054(2) .102(3) .095(3) -.013(2) .035(2) .008(2)
C48 .059(2) .086(3) .078(2) .0127(19) .0357(18) .006(2)
C49 .073(2) .063(2) .063(2) -.0028(17) .0347(18) -.0010(16)

loop_
_atom_type_symbol
_atom_type_description
_atom_type_scat_dispersion_real
_atom_type_scat_dispersion_imag
_atom_type_scat_source
C C .0033 .0016 'International Tables Vol C Tables 4.2.6.8 and 6.1.1.4'
H H .0000 .0000 'International Tables Vol C Tables 4.2.6.8 and 6.1.1.4'
N N .0061 .0033 'International Tables Vol C Tables 4.2.6.8 and 6.1.1.4'
O O .0106 .0060 'International Tables Vol C Tables 4.2.6.8 and 6.1.1.4'
S S .1246 .1234 'International Tables Vol C Tables 4.2.6.8 and 6.1.1.4'

loop_
_geom_angle_atom_site_label_1
_geom_angle_atom_site_label_2
_geom_angle_atom_site_label_3
_geom_angle
_geom_angle_publ_flag
C8 O1 C9 118.1(3) ?
C11 O2 C10 118.5(2) ?
C25 O3 C26A 99.5(5) ?
C25 O3 C26B 129.7(5) ?
C26A O3 C26B 30.9(4) ?
C28 O4A C27A 116.1(7) ?
C28 O4B C27B 122.0(6) ?
C1 N1 N2 122.2(2) ?
C1 N1 H1A 118.9 ?
N2 N1 H1A 118.9 ?
C2 N2 N1 114.0(2) ?
C1 N3 N4 119.5(2) ?
C1 N3 H3A 120.3 ?
N4 N3 H3A 120.3 ?
C34 N4 N3 115.6(2) ?
C17 N5 N6 116.1(2) ?
C18 N6 N5 120.2(2) ?
C18 N6 H6A 119.9 ?
N5 N6 H6A 119.9 ?
C18 N7 N8 121.1(2) ?
C18 N7 H7A 119.4 ?
N8 N7 H7A 119.4 ?
C19 N8 N7 114.8(2) ?
N1 C1 N3 114.6(2) yes
N1 C1 S1 119.5(2) yes
N3 C1 S1 125.9(2) yes
N2 C2 C3 123.6(3) ?
N2 C2 H2B 118.2 ?
C3 C2 H2B 118.2 ?
C4 C3 C8 118.3(3) ?
C4 C3 C2 123.4(3) ?
C8 C3 C2 118.3(3) ?
C5 C4 C3 120.5(4) ?
C5 C4 H4B 119.8 ?
C3 C4 H4B 119.8 ?
C6 C5 C4 120.2(4) ?
C6 C5 H5B 119.9 ?
C4 C5 H5B 119.9 ?
C7 C6 C5 120.5(3) ?
C7 C6 H6B 119.8 ?
C5 C6 H6B 119.8 ?
C6 C7 C8 119.8(4) ?
C6 C7 H7B 120.1 ?
C8 C7 H7B 120.1 ?
O1 C8 C7 123.2(3) ?
O1 C8 C3 115.9(3) ?
C7 C8 C3 120.8(3) ?
O1 C9 C10 108.4(3) ?
O1 C9 H9A 110.0 ?
C10 C9 H9A 110.0 ?
O1 C9 H9B 110.0 ?
C10 C9 H9B 110.0 ?
H9A C9 H9B 108.4 ?
O2 C10 C9 107.4(3) ?
O2 C10 H10A 110.2 ?
C9 C10 H10A 110.2 ?
O2 C10 H10B 110.2 ?
C9 C10 H10B 110.2 ?
H10A C10 H10B 108.5 ?
O2 C11 C16 116.3(2) ?
O2 C11 C12 123.8(3) ?
C16 C11 C12 119.9(3) ?
C13 C12 C11 119.9(3) ?
C13 C12 H12A 120.1 ?
C11 C12 H12A 120.1 ?
C12 C13 C14 121.5(3) ?
C12 C13 H13A 119.3 ?
C14 C13 H13A 119.3 ?
C13 C14 C15 119.0(3) ?
C13 C14 H14A 120.5 ?
C15 C14 H14A 120.5 ?
C14 C15 C16 121.0(3) ?
C14 C15 H15A 119.5 ?
C16 C15 H15A 119.5 ?
C11 C16 C15 118.7(3) ?
C11 C16 C17 120.5(3) ?
C15 C16 C17 120.7(3) ?
N5 C17 C16 119.8(3) ?
N5 C17 H17A 120.1 ?
C16 C17 H17A 120.1 ?
N6 C18 N7 113.2(2) yes
N6 C18 S2 126.3(2) yes
N7 C18 S2 120.5(2) yes
N8 C19 C20 122.5(3) ?
N8 C19 H19A 118.8 ?
C20 C19 H19A 118.8 ?
C21 C20 C25 118.0(3) ?
C21 C20 C19 122.2(3) ?
C25 C20 C19 119.8(3) ?
C20 C21 C22 122.0(5) ?
C20 C21 H21A 119.0 ?
C22 C21 H21A 119.0 ?
C23 C22 C21 118.4(5) ?
C23 C22 H22A 120.8 ?
C21 C22 H22A 120.8 ?
C24 C23 C22 121.5(4) ?
C24 C23 H23A 119.2 ?
C22 C23 H23A 119.2 ?
C23 C24 C25 120.9(4) ?
C23 C24 H24A 119.6 ?
C25 C24 H24A 119.6 ?
O3 C25 C24 124.9(4) ?
O3 C25 C20 115.8(3) ?
C24 C25 C20 119.2(4) ?
O3 C26A C27A 95.0(7) ?
O3 C26A H26A 112.7 ?
C27A C26A H26A 112.7 ?
O3 C26A H26B 112.7 ?
C27A C26A H26B 112.7 ?
H26A C26A H26B 110.2 ?
O4A C27A C26A 100.2(6) ?
O4A C27A H27A 111.7 ?
C26A C27A H27A 111.7 ?
O4A C27A H27B 111.7 ?
C26A C27A H27B 111.7 ?
H27A C27A H27B 109.5 ?
C27B C26B O3 115.4(6) ?
C27B C26B H26C 108.4 ?
O3 C26B H26C 108.4 ?
C27B C26B H26D 108.4 ?
O3 C26B H26D 108.4 ?
H26C C26B H26D 107.5 ?
O4B C27B C26B 113.3(7) ?
O4B C27B H27C 108.9 ?
C26B C27B H27C 108.9 ?
O4B C27B H27D 108.9 ?
C26B C27B H27D 108.9 ?
H27C C27B H27D 107.7 ?
O4A C28 C29 118.5(6) ?
O4A C28 O4B 25.8(7) ?
C29 C28 O4B 126.5(5) ?
O4A C28 C33 120.0(6) ?
C29 C28 C33 119.9(3) ?
O4B C28 C33 112.2(4) ?
C30 C29 C28 120.5(4) ?
C30 C29 H29A 119.7 ?
C28 C29 H29A 119.7 ?
C29 C30 C31 120.5(4) ?
C29 C30 H30A 119.7 ?
C31 C30 H30A 119.7 ?
C30 C31 C32 119.5(4) ?
C30 C31 H31A 120.2 ?
C32 C31 H31A 120.2 ?
C33 C32 C31 121.0(3) ?
C33 C32 H32A 119.5 ?
C31 C32 H32A 119.5 ?
C32 C33 C28 118.6(3) ?
C32 C33 C34 122.0(3) ?
C28 C33 C34 119.3(3) ?
N4 C34 C33 120.9(3) ?
N4 C34 H34A 119.5 ?
C33 C34 H34A 119.5 ?
C35 N9 C39 116.3(3) ?
N9 C35 C36 122.8(4) ?
N9 C35 H35A 118.6 ?
C36 C35 H35A 118.6 ?
C37 C36 C35 117.9(4) ?
C37 C36 H36A 121.0 ?
C35 C36 H36A 121.0 ?
C38 C37 C36 119.9(4) ?
C38 C37 H37A 120.1 ?
C36 C37 H37A 120.1 ?
C37 C38 C39 117.9(4) ?
C37 C38 H38A 121.0 ?
C39 C38 H38A 121.0 ?
N9 C39 C38 125.1(4) ?
N9 C39 H39A 117.5 ?
C38 C39 H39A 117.5 ?
C40 N10 C44 116.8(3) ?
N10 C40 C41 124.1(4) ?
N10 C40 H40A 117.9 ?
C41 C40 H40A 117.9 ?
C42 C41 C40 119.3(4) ?
C42 C41 H41A 120.3 ?
C40 C41 H41A 120.3 ?
C41 C42 C43 117.8(4) ?
C41 C42 H42A 121.1 ?
C43 C42 H42A 121.1 ?
C44 C43 C42 119.1(4) ?
C44 C43 H43A 120.5 ?
C42 C43 H43A 120.5 ?
N10 C44 C43 122.8(4) ?
N10 C44 H44A 118.6 ?
C43 C44 H44A 118.6 ?
C49 N11 C45 116.6(3) ?
N11 C45 C46 123.2(3) ?
N11 C45 H45A 118.4 ?
C46 C45 H45A 118.4 ?
C47 C46 C45 118.4(4) ?
C47 C46 H46A 120.8 ?
C45 C46 H46A 120.8 ?
C48 C47 C46 119.1(3) ?
C48 C47 H47A 120.5 ?
C46 C47 H47A 120.5 ?
C47 C48 C49 118.9(3) ?
C47 C48 H48A 120.6 ?
C49 C48 H48A 120.6 ?
N11 C49 C48 123.8(3) ?
N11 C49 H49A 118.1 ?
C48 C49 H49A 118.1 ?

loop_
_geom_bond_atom_site_label_1
_geom_bond_atom_site_label_2
_geom_bond_site_symmetry_2
_geom_bond_distance
_geom_bond_publ_flag
S1 C1 . 1.666(3) yes
S2 C18 . 1.657(3) yes
O1 C8 . 1.375(4) ?
O1 C9 . 1.420(4) ?
O2 C11 . 1.371(3) ?
O2 C10 . 1.430(3) ?
O3 C25 . 1.370(4) ?
O3 C26A . 1.437(5) ?
O3 C26B . 1.467(4) ?
O4A C28 . 1.371(5) ?
O4A C27A . 1.438(5) ?
O4B C28 . 1.390(5) ?
O4B C27B . 1.448(4) ?
N1 C1 . 1.352(3) ?
N1 N2 . 1.379(3) ?
N1 H1A . .8600 ?
N2 C2 . 1.276(4) ?
N3 C1 . 1.353(3) ?
N3 N4 . 1.377(3) ?
N3 H3A . .8600 ?
N4 C34 . 1.276(3) ?
N5 C17 . 1.273(3) ?
N5 N6 . 1.381(3) ?
N6 C18 . 1.350(3) ?
N6 H6A . .8600 ?
N7 C18 . 1.362(3) ?
N7 N8 . 1.374(3) ?
N7 H7A . .8600 ?
N8 C19 . 1.280(3) ?
C2 C3 . 1.457(4) ?
C2 H2B . .9300 ?
C3 C4 . 1.396(4) ?
C3 C8 . 1.399(4) ?
C4 C5 . 1.378(5) ?
C4 H4B . .9300 ?
C5 C6 . 1.376(5) ?
C5 H5B . .9300 ?
C6 C7 . 1.375(5) ?
C6 H6B . .9300 ?
C7 C8 . 1.378(4) ?
C7 H7B . .9300 ?
C9 C10 . 1.486(5) ?
C9 H9A . .9700 ?
C9 H9B . .9700 ?
C10 H10A . .9700 ?
C10 H10B . .9700 ?
C11 C16 . 1.393(4) ?
C11 C12 . 1.396(4) ?
C12 C13 . 1.368(5) ?
C12 H12A . .9300 ?
C13 C14 . 1.370(5) ?
C13 H13A . .9300 ?
C14 C15 . 1.390(4) ?
C14 H14A . .9300 ?
C15 C16 . 1.393(4) ?
C15 H15A . .9300 ?
C16 C17 . 1.468(4) ?
C17 H17A . .9300 ?
C19 C20 . 1.444(4) ?
C19 H19A . .9300 ?
C20 C21 . 1.379(6) ?
C20 C25 . 1.409(5) ?
C21 C22 . 1.401(5) ?
C21 H21A . .9300 ?
C22 C23 . 1.370(6) ?
C22 H22A . .9300 ?
C23 C24 . 1.346(6) ?
C23 H23A . .9300 ?
C24 C25 . 1.406(5) ?
C24 H24A . .9300 ?
C26A C27A . 1.453(5) ?
C26A H26A . .9700 ?
C26A H26B . .9700 ?
C27A H27A . .9700 ?
C27A H27B . .9700 ?
C26B C27B . 1.466(5) ?
C26B H26C . .9700 ?
C26B H26D . .9700 ?
C27B H27C . .9700 ?
C27B H27D . .9700 ?
C28 C29 . 1.380(5) ?
C28 C33 . 1.401(4) ?
C29 C30 . 1.359(6) ?
C29 H29A . .9300 ?
C30 C31 . 1.377(6) ?
C30 H30A . .9300 ?
C31 C32 . 1.381(5) ?
C31 H31A . .9300 ?
C32 C33 . 1.376(4) ?
C32 H32A . .9300 ?
C33 C34 . 1.461(4) ?
C34 H34A . .9300 ?
N9 C35 . 1.324(4) ?
N9 C39 . 1.327(4) ?
C35 C36 . 1.395(5) ?
C35 H35A . .9300 ?
C36 C37 . 1.370(6) ?
C36 H36A . .9300 ?
C37 C38 . 1.349(6) ?
C37 H37A . .9300 ?
C38 C39 . 1.360(5) ?
C38 H38A . .9300 ?
C39 H39A . .9300 ?
N10 C40 . 1.305(4) ?
N10 C44 . 1.330(4) ?
C40 C41 . 1.390(5) ?
C40 H40A . .9300 ?
C41 C42 . 1.338(5) ?
C41 H41A . .9300 ?
C42 C43 . 1.387(6) ?
C42 H42A . .9300 ?
C43 C44 . 1.382(5) ?
C43 H43A . .9300 ?
C44 H44A . .9300 ?
N11 C49 . 1.318(4) ?
N11 C45 . 1.326(4) ?
C45 C46 . 1.379(5) ?
C45 H45A . .9300 ?
C46 C47 . 1.356(5) ?
C46 H46A . .9300 ?
C47 C48 . 1.354(5) ?
C47 H47A . .9300 ?
C48 C49 . 1.362(4) ?
C48 H48A . .9300 ?
C49 H49A . .9300 ?

loop_
_geom_hbond_atom_site_label_D
_geom_hbond_atom_site_label_H
_geom_hbond_atom_site_label_A
_geom_hbond_site_symmetry_A
_geom_hbond_distance_DH
_geom_hbond_distance_HA
_geom_hbond_distance_DA
_geom_hbond_angle_DHA
_geom_hbond_publ_flag
N1 H1A N9 1_455 .86 2.1346 2.990(4) 173 yes
N3 H3A N10 1_555 .86 2.3209 3.061(4) 144 yes
N7 H7A N11 1_555 .86 2.1733 3.008(4) 164 yes
C40 H40A Cg1 1_555 .93 2.757 3.453(5) 132 yes
C45 H45A Cg2 1_555 .93 2.868 3.673(5) 146 yes
C13 H13A Cg3 2_545 .93 2.752 3.522(4) 141 yes
C36 H36A Cg2 2_645 .93 2.942 3.746(5) 146 yes
C46 H46A Cg4 2_655 .93 2.941 3.769(5) 149 yes

loop_
_geom_torsion_atom_site_label_1
_geom_torsion_atom_site_label_2
_geom_torsion_atom_site_label_3
_geom_torsion_atom_site_label_4
_geom_torsion
_geom_torsion_publ_flag
C1 N1 N2 C2 179.9(3) ?
C1 N3 N4 C34 -176.8(2) ?
C17 N5 N6 C18 -177.4(3) ?
C18 N7 N8 C19 175.9(3) ?
N2 N1 C1 N3 .1(4) ?
N2 N1 C1 S1 -179.3(2) ?
N4 N3 C1 N1 175.5(2) ?
N4 N3 C1 S1 -5.2(4) ?
N1 N2 C2 C3 -179.4(3) ?
N2 C2 C3 C4 7.3(5) ?
N2 C2 C3 C8 -172.1(3) ?
C8 C3 C4 C5 -.2(5) ?
C2 C3 C4 C5 -179.7(3) ?
C3 C4 C5 C6 .9(6) ?
C4 C5 C6 C7 -1.1(6) ?
C5 C6 C7 C8 .6(6) ?
C9 O1 C8 C7 -42.7(4) ?
C9 O1 C8 C3 139.6(3) ?
C6 C7 C8 O1 -177.5(3) ?
C6 C7 C8 C3 .1(5) ?
C4 C3 C8 O1 177.5(3) ?
C2 C3 C8 O1 -3.1(4) ?
C4 C3 C8 C7 -.3(5) ?
C2 C3 C8 C7 179.2(3) ?
C8 O1 C9 C10 -150.0(3) ?
C11 O2 C10 C9 -179.0(3) ?
O1 C9 C10 O2 64.8(4) yes
C10 O2 C11 C16 170.8(3) ?
C10 O2 C11 C12 -8.7(4) ?
O2 C11 C12 C13 -178.8(3) ?
C16 C11 C12 C13 1.7(5) ?
C11 C12 C13 C14 1.0(5) ?
C12 C13 C14 C15 -2.2(6) ?
C13 C14 C15 C16 .7(5) ?
O2 C11 C16 C15 177.3(3) ?
C12 C11 C16 C15 -3.2(4) ?
O2 C11 C16 C17 -5.8(4) ?
C12 C11 C16 C17 173.7(3) ?
C14 C15 C16 C11 2.0(5) ?
C14 C15 C16 C17 -174.9(3) ?
N6 N5 C17 C16 178.6(2) ?
C11 C16 C17 N5 178.1(3) ?
C15 C16 C17 N5 -5.1(4) ?
N5 N6 C18 N7 179.4(2) ?
N5 N6 C18 S2 -1.4(4) ?
N8 N7 C18 N6 8.6(4) ?
N8 N7 C18 S2 -170.6(2) ?
N7 N8 C19 C20 -177.3(3) ?
N8 C19 C20 C21 3.1(5) ?
N8 C19 C20 C25 -175.9(3) ?
C25 C20 C21 C22 -1.7(6) ?
C19 C20 C21 C22 179.2(3) ?
C20 C21 C22 C23 1.1(6) ?
C21 C22 C23 C24 -.9(7) ?
C22 C23 C24 C25 1.4(7) ?
C26A O3 C25 C24 -27.6(6) ?
C26B O3 C25 C24 -35.0(7) ?
C26A O3 C25 C20 154.9(5) ?
C26B O3 C25 C20 147.4(5) ?
C23 C24 C25 O3 -179.5(4) ?
C23 C24 C25 C20 -2.0(6) ?
C21 C20 C25 O3 179.8(3) ?
C19 C20 C25 O3 -1.1(5) ?
C21 C20 C25 C24 2.1(5) ?
C19 C20 C25 C24 -178.8(3) ?
C25 O3 C26A C27A -145.9(6) ?
C26B O3 C26A C27A 22.8(8) ?
C28 O4A C27A C26A -165.0(10) ?
O3 C26A C27A O4A 67.3(11) ?
C25 O3 C26B C27B -53.6(10) ?
C26A O3 C26B C27B -68.0(10) ?
C28 O4B C27B C26B -59.4(13) ?
O3 C26B C27B O4B -53.3(12) ?
C27A O4A C28 C29 -17.0(15) ?
C27A O4A C28 O4B -133(3) ?
C27A O4A C28 C33 148.4(10) ?
C27B O4B C28 O4A 43.9(15) ?
C27B O4B C28 C29 -36.4(12) ?
C27B O4B C28 C33 157.2(7) ?
O4A C28 C29 C30 165.8(8) ?
O4B C28 C29 C30 -165.0(6) ?
C33 C28 C29 C30 .4(6) ?
C28 C29 C30 C31 .1(6) ?
C29 C30 C31 C32 .0(6) ?
C30 C31 C32 C33 -.7(6) ?
C31 C32 C33 C28 1.2(5) ?
C31 C32 C33 C34 -176.8(3) ?
O4A C28 C33 C32 -166.2(7) ?
C29 C28 C33 C32 -1.1(5) ?
O4B C28 C33 C32 166.3(5) ?
O4A C28 C33 C34 11.8(8) ?
C29 C28 C33 C34 177.0(3) ?
O4B C28 C33 C34 -15.6(6) ?
N3 N4 C34 C33 178.0(2) ?
C32 C33 C34 N4 -1.5(4) ?
C28 C33 C34 N4 -179.6(3) ?
C39 N9 C35 C36 -.2(5) ?
N9 C35 C36 C37 1.1(6) ?
C35 C36 C37 C38 -1.2(7) ?
C36 C37 C38 C39 .3(6) ?
C35 N9 C39 C38 -.8(5) ?
C37 C38 C39 N9 .7(5) ?
C44 N10 C40 C41 -.8(6) ?
N10 C40 C41 C42 .1(6) ?
C40 C41 C42 C43 .2(6) ?
C41 C42 C43 C44 .1(6) ?
C40 N10 C44 C43 1.1(5) ?
C42 C43 C44 N10 -.8(6) ?
C49 N11 C45 C46 -.8(6) ?
N11 C45 C46 C47 .2(7) ?
C45 C46 C47 C48 .7(6) ?
C46 C47 C48 C49 -1.0(6) ?
C45 N11 C49 C48 .5(5) ?
C47 C48 C49 N11 .4(5) ?
